data_7027638
loop_
_publ_author_name
'Egold, Hans'
'Schwarze, Detlef'
'Fl\"orke, Ulrich'

_publ_section_title
;
 The reaction of [Re2(CO)8(MeCN)2] with thiols. Formation of hydrido
 sulfido bridged dirhenium cluster complexes [Re2(\m-H)(\m-SR)(CO)8]
 (R&#x2005;=&#x2005;H, n-Bu, Cy, Ph, C6H4F-p, C6F5 or 2-naphthyl)
;
_journal_issue 18
_journal_name_full 'Journal of the Chemical Society, Dalton Transactions'
_journal_page_first 3203
_journal_paper_doi 10.1039/a905111b
_journal_year 1999
_chemical_formula_sum 'C14 H12 O8 Re2 S'
_chemical_formula_weight 712.70
_space_group_IT_number 14
_symmetry_cell_setting monoclinic
_symmetry_space_group_name_Hall '-P 2yn'
_symmetry_space_group_name_H-M 'P 1 21/n 1'
_atom_sites_solution_hydrogens geom
_atom_sites_solution_primary direct
_atom_sites_solution_secondary difmap
_audit_creation_method SHELXL-97
_cell_angle_alpha 90.00
_cell_angle_beta 98.63(2)
_cell_angle_gamma 90.00
_cell_formula_units_Z 4
_cell_length_a 10.399(2)
_cell_length_b 11.555(3)
_cell_length_c 16.244(5)
_cell_measurement_reflns_used 29
_cell_measurement_temperature 293(2)
_cell_measurement_theta_max 21
_cell_measurement_theta_min 6
_cell_volume 1929.8(9)
_computing_cell_refinement 'Siemens XSCANS'
_computing_data_collection 'Siemens XSCANS'
_computing_data_reduction 'Siemens XSCANS'
_computing_molecular_graphics 'Siemens SHELXTL'
_computing_publication_material 'Siemens SHELXTL'
_computing_structure_refinement 'Siemens SHELXTL'
_computing_structure_solution 'Siemens SHELXTL'
_diffrn_ambient_temperature 293(2)
_diffrn_measured_fraction_theta_full 0.996
_diffrn_measured_fraction_theta_max 0.996
_diffrn_measurement_device 'Bruker AXS P4'
_diffrn_measurement_method omega-2theta
_diffrn_radiation_monochromator graphite
_diffrn_radiation_source 'fine-focus sealed tube'
_diffrn_radiation_type MoK\a
_diffrn_radiation_wavelength 0.71073
_diffrn_reflns_av_R_equivalents 0.0570
_diffrn_reflns_av_sigmaI/netI 0.0552
_diffrn_reflns_limit_h_max 13
_diffrn_reflns_limit_h_min -13
_diffrn_reflns_limit_k_max 15
_diffrn_reflns_limit_k_min 0
_diffrn_reflns_limit_l_max 21
_diffrn_reflns_limit_l_min 0
_diffrn_reflns_number 4567
_diffrn_reflns_theta_full 27.56
_diffrn_reflns_theta_max 27.56
_diffrn_reflns_theta_min 2.54
_diffrn_standards_decay_% 10
_diffrn_standards_interval_count 400
_diffrn_standards_number 3
_exptl_absorpt_coefficient_mu 12.677
_exptl_absorpt_correction_T_max 1.000
_exptl_absorpt_correction_T_min 0.359
_exptl_absorpt_correction_type psi-scans
_exptl_crystal_colour colorless
_exptl_crystal_density_diffrn 2.453
_exptl_crystal_density_meas ?
_exptl_crystal_description prism
_exptl_crystal_F_000 1304
_exptl_crystal_size_max 0.40
_exptl_crystal_size_mid 0.27
_exptl_crystal_size_min 0.16
_refine_diff_density_max 0.828
_refine_diff_density_min -0.799
_refine_diff_density_rms 0.247
_refine_ls_extinction_coef 0.00304(17)
_refine_ls_extinction_expression Fc^*^=kFc[1+0.001xFc^2^\l^3^/sin(2\q)]^-1/4^
_refine_ls_extinction_method SHELXL
_refine_ls_goodness_of_fit_ref 1.018
_refine_ls_hydrogen_treatment mixed
_refine_ls_matrix_type full
_refine_ls_number_parameters 230
_refine_ls_number_reflns 4434
_refine_ls_number_restraints 1
_refine_ls_restrained_S_all 1.017
_refine_ls_R_factor_all 0.0807
_refine_ls_R_factor_gt 0.0469
_refine_ls_shift/su_max 0.000
_refine_ls_shift/su_mean 0.000
_refine_ls_structure_factor_coef Fsqd
_refine_ls_weighting_details 'calc w=1/[\s^2^(Fo^2^)+(0.0585P)^2^+0.0000P] where P=(Fo^2^+2Fc^2^)/3'
_refine_ls_weighting_scheme calc
_refine_ls_wR_factor_gt 0.0989
_refine_ls_wR_factor_ref 0.1116
_reflns_number_gt 3130
_reflns_number_total 4434
_reflns_threshold_expression >2sigma(I)
_cod_data_source_file 905111Bsup1.cif
_cod_data_source_block 2c
_cod_depositor_comments
;
The following automatic conversions were performed:

'_exptl_crystal_density_meas' value 'not measured' was changed to '?'
- the value is perceived as not measured.

Automatic conversion script
Id: cif_fix_values 3008 2015-01-20 13:52:24Z robertas 
;
_cod_original_sg_symbol_H-M 'P 2(1)/n'
_cod_database_code 7027638

loop_
_symmetry_equiv_pos_as_xyz
'x, y, z'
'-x+1/2, y+1/2, -z+1/2'
'-x, -y, -z'
'x-1/2, -y-1/2, z-1/2'

loop_
_atom_site_label
_atom_site_type_symbol
_atom_site_fract_x
_atom_site_fract_y
_atom_site_fract_z
_atom_site_U_iso_or_equiv
_atom_site_adp_type
_atom_site_occupancy
_atom_site_symmetry_multiplicity
_atom_site_calc_flag
_atom_site_refinement_flags
Re1 Re 0.11189(4) 0.37027(4) 0.29320(2) 0.03591(14) Uani 1 1 d D
Re2 Re 0.15889(4) 0.24069(3) 0.46168(3) 0.03873(15) Uani 1 1 d D
S1 S 0.2778(2) 0.2225(2) 0.34175(16) 0.0375(6) Uani 1 1 d .
C1 C 0.1566(11) 0.4003(10) 0.1827(8) 0.049(3) Uani 1 1 d .
O1 O 0.1819(11) 0.4173(9) 0.1190(6) 0.083(3) Uani 1 1 d .
C2 C -0.0386(11) 0.4722(10) 0.2793(7) 0.048(3) Uani 1 1 d .
O2 O -0.1263(8) 0.5327(8) 0.2758(6) 0.070(3) Uani 1 1 d .
C3 C 0.2280(11) 0.4995(11) 0.3393(6) 0.048(3) Uani 1 1 d .
O3 O 0.2933(9) 0.5760(8) 0.3601(6) 0.072(3) Uani 1 1 d .
C4 C -0.0033(11) 0.2457(10) 0.2423(7) 0.048(3) Uani 1 1 d .
O4 O -0.0697(10) 0.1735(9) 0.2107(6) 0.077(3) Uani 1 1 d .
C5 C 0.2593(12) 0.1336(11) 0.5382(8) 0.059(3) Uani 1 1 d .
O5 O 0.3174(11) 0.0727(9) 0.5851(7) 0.090(3) Uani 1 1 d .
C6 C 0.0350(13) 0.2735(12) 0.5369(8) 0.062(3) Uani 1 1 d .
O6 O -0.0381(10) 0.2982(12) 0.5811(6) 0.097(4) Uani 1 1 d .
C7 C 0.2795(12) 0.3660(11) 0.5116(6) 0.050(3) Uani 1 1 d .
O7 O 0.3439(11) 0.4379(9) 0.5396(6) 0.090(4) Uani 1 1 d .
C8 C 0.0485(12) 0.1114(12) 0.4141(7) 0.058(3) Uani 1 1 d .
O8 O -0.0152(10) 0.0324(9) 0.3894(7) 0.091(3) Uani 1 1 d .
C11 C 0.4401(9) 0.2841(8) 0.3632(6) 0.037(2) Uani 1 1 d .
H11 H 0.4357 0.3584 0.3918 0.044 Uiso 1 1 calc R
C12 C 0.4920(11) 0.3042(10) 0.2820(7) 0.048(3) Uani 1 1 d .
H12A H 0.4368 0.3595 0.2484 0.058 Uiso 1 1 calc R
H12B H 0.4896 0.2321 0.2512 0.058 Uiso 1 1 calc R
C13 C 0.6323(12) 0.3502(13) 0.2975(8) 0.064(4) Uani 1 1 d .
H13A H 0.6337 0.4259 0.3234 0.077 Uiso 1 1 calc R
H13B H 0.6646 0.3584 0.2448 0.077 Uiso 1 1 calc R
C14 C 0.7214(11) 0.2669(12) 0.3545(8) 0.064(4) Uani 1 1 d .
H14A H 0.7265 0.1933 0.3264 0.076 Uiso 1 1 calc R
H14B H 0.8084 0.2991 0.3660 0.076 Uiso 1 1 calc R
C15 C 0.6687(11) 0.2480(10) 0.4360(8) 0.058(3) Uani 1 1 d .
H15A H 0.6708 0.3205 0.4663 0.069 Uiso 1 1 calc R
H15B H 0.7236 0.1930 0.4701 0.069 Uiso 1 1 calc R
C16 C 0.5278(10) 0.2018(11) 0.4198(8) 0.054(3) Uani 1 1 d .
H16A H 0.5267 0.1261 0.3938 0.065 Uiso 1 1 calc R
H16B H 0.4949 0.1935 0.4723 0.065 Uiso 1 1 calc R
H1 H 0.065(12) 0.347(9) 0.395(4) 0.080 Uiso 1 1 d D

loop_
_atom_site_aniso_label
_atom_site_aniso_U_11
_atom_site_aniso_U_22
_atom_site_aniso_U_33
_atom_site_aniso_U_23
_atom_site_aniso_U_13
_atom_site_aniso_U_12
Re1 0.0390(2) 0.0363(2) 0.0312(2) 0.00174(17) 0.00120(16) 0.00009(17)
Re2 0.0432(2) 0.0402(3) 0.0327(2) 0.00366(18) 0.00541(17) 0.00116(19)
S1 0.0385(13) 0.0363(12) 0.0379(14) -0.0056(11) 0.0061(11) -0.0004(11)
C1 0.044(6) 0.049(6) 0.049(7) 0.006(6) -0.006(5) -0.001(5)
O1 0.129(9) 0.085(7) 0.039(5) 0.014(5) 0.024(6) 0.000(6)
C2 0.041(6) 0.043(6) 0.055(7) 0.011(5) -0.008(5) -0.010(5)
O2 0.040(4) 0.063(5) 0.101(8) 0.019(5) -0.006(5) 0.006(4)
C3 0.055(7) 0.054(7) 0.032(6) 0.004(5) 0.003(5) 0.001(6)
O3 0.080(7) 0.066(6) 0.066(6) 0.005(5) -0.003(5) -0.014(5)
C4 0.051(6) 0.056(7) 0.035(6) 0.005(5) -0.002(5) -0.008(6)
O4 0.078(6) 0.077(7) 0.070(7) -0.019(5) -0.008(5) -0.024(6)
C5 0.055(7) 0.062(8) 0.058(8) -0.004(7) 0.008(6) -0.005(7)
O5 0.097(8) 0.084(7) 0.083(8) 0.040(6) -0.008(6) 0.008(6)
C6 0.071(8) 0.080(9) 0.037(7) 0.012(6) 0.014(6) 0.008(7)
O6 0.077(7) 0.164(11) 0.055(6) -0.019(7) 0.031(5) 0.010(7)
C7 0.059(7) 0.068(8) 0.022(5) 0.001(5) 0.003(5) 0.003(6)
O7 0.137(10) 0.077(7) 0.048(6) -0.014(5) -0.014(6) -0.050(7)
C8 0.062(8) 0.077(9) 0.035(6) 0.012(6) 0.011(6) -0.008(7)
O8 0.089(7) 0.067(6) 0.113(9) -0.003(6) 0.003(6) -0.040(6)
C11 0.040(5) 0.028(5) 0.041(6) -0.004(4) 0.000(4) 0.006(4)
C12 0.048(6) 0.051(7) 0.047(7) 0.001(5) 0.013(5) 0.004(5)
C13 0.057(7) 0.080(10) 0.059(8) 0.000(7) 0.021(7) -0.014(7)
C14 0.037(6) 0.077(9) 0.080(10) 0.000(8) 0.016(6) -0.012(6)
C15 0.044(6) 0.056(8) 0.068(8) 0.001(6) -0.009(6) -0.001(6)
C16 0.040(6) 0.060(7) 0.061(8) -0.001(6) 0.002(5) 0.002(5)

loop_
_atom_type_symbol
_atom_type_description
_atom_type_scat_dispersion_real
_atom_type_scat_dispersion_imag
_atom_type_scat_source
C C 0.0033 0.0016 'International Tables Vol C Tables 4.2.6.8 and 6.1.1.4'
H H 0.0000 0.0000 'International Tables Vol C Tables 4.2.6.8 and 6.1.1.4'
O O 0.0106 0.0060 'International Tables Vol C Tables 4.2.6.8 and 6.1.1.4'
S S 0.1246 0.1234 'International Tables Vol C Tables 4.2.6.8 and 6.1.1.4'
Re Re -1.0185 7.2310 'International Tables Vol C Tables 4.2.6.8 and 6.1.1.4'

loop_
_geom_angle_atom_site_label_1
_geom_angle_atom_site_label_2
_geom_angle_atom_site_label_3
_geom_angle
C2 Re1 C1 94.8(5)
C2 Re1 C4 88.0(5)
C1 Re1 C4 87.6(5)
C2 Re1 C3 91.2(5)
C1 Re1 C3 89.9(4)
C4 Re1 C3 177.3(4)
C2 Re1 S1 165.2(3)
C1 Re1 S1 99.5(3)
C4 Re1 S1 88.9(3)
C3 Re1 S1 92.5(3)
C2 Re1 Re2 114.4(3)
C1 Re1 Re2 150.7(3)
C4 Re1 Re2 91.3(3)
C3 Re1 Re2 91.4(3)
S1 Re1 Re2 51.18(6)
C6 Re2 C5 93.7(5)
C6 Re2 C8 89.6(5)
C5 Re2 C8 89.6(5)
C6 Re2 C7 92.2(5)
C5 Re2 C7 87.6(5)
C8 Re2 C7 176.8(5)
C6 Re2 S1 166.4(4)
C5 Re2 S1 99.5(4)
C8 Re2 S1 87.5(3)
C7 Re2 S1 91.4(3)
C6 Re2 Re1 115.5(4)
C5 Re2 Re1 150.7(4)
C8 Re2 Re1 90.8(3)
C7 Re2 Re1 90.8(3)
S1 Re2 Re1 51.26(6)
C11 S1 Re2 112.1(3)
C11 S1 Re1 112.0(3)
Re2 S1 Re1 77.56(7)
O1 C1 Re1 179.7(12)
O2 C2 Re1 176.2(11)
O3 C3 Re1 175.3(10)
O4 C4 Re1 178.4(10)
O5 C5 Re2 177.9(12)
O6 C6 Re2 176.9(13)
O7 C7 Re2 178.1(12)
O8 C8 Re2 176.9(11)
C12 C11 C16 111.2(9)
C12 C11 S1 109.6(7)
C16 C11 S1 109.0(7)
C11 C12 C13 111.3(10)
C12 C13 C14 110.6(10)
C15 C14 C13 110.4(10)
C14 C15 C16 110.9(10)
C11 C16 C15 110.7(10)

loop_
_geom_bond_atom_site_label_1
_geom_bond_atom_site_label_2
_geom_bond_distance
Re1 C2 1.945(12)
Re1 C1 1.951(12)
Re1 C4 1.973(12)
Re1 C3 1.994(13)
Re1 S1 2.471(3)
Re1 Re2 3.0934(10)
Re2 C6 1.942(13)
Re2 C5 1.944(14)
Re2 C8 1.970(14)
Re2 C7 2.006(13)
Re2 S1 2.468(3)
S1 C11 1.817(10)
C1 O1 1.123(13)
C2 O2 1.144(13)
C3 O3 1.134(14)
C4 O4 1.153(13)
C5 O5 1.141(15)
C6 O6 1.157(14)
C7 O7 1.120(13)
C8 O8 1.163(15)
C11 C12 1.516(14)
C11 C16 1.526(15)
C12 C13 1.538(15)
C13 C14 1.544(18)
C14 C15 1.523(17)
C15 C16 1.545(14)
